data_4118415
loop_
_publ_author_name
'Dixit Parmar'
'Hiroshi Matsubara'
'Kieran Price'
'Malcolm Spain'
'David J. Procter'

_publ_section_title
;
 Lactone Radical Cyclizations and Cyclization Cascades Mediated by
 SmI2-H2O
;
_journal_name_full 'Journal of the American Chemical Society'
_journal_page_first 12751
_journal_page_last 12757
_journal_paper_doi 10.1021/ja3047975
_journal_volume 134
_journal_year 2012
_chemical_formula_sum 'C15 H20 O2'
_chemical_formula_weight 232.31
_chemical_name_systematic
; 
 ? 
;
_space_group_IT_number 19
_symmetry_cell_setting orthorhombic
_symmetry_space_group_name_Hall 'P 2ac 2ab'
_symmetry_space_group_name_H-M 'P 21 21 21'
_atom_sites_solution_hydrogens geom
_atom_sites_solution_primary direct
_atom_sites_solution_secondary difmap
_audit_creation_method SHELXL-97
_cell_angle_alpha 90.00
_cell_angle_beta 90.00
_cell_angle_gamma 90.00
_cell_formula_units_Z 4
_cell_length_a 7.1360(15)
_cell_length_b 9.2544(19)
_cell_length_c 19.013(4)
_cell_measurement_temperature 100(2)
_cell_volume 1255.6(5)
_computing_structure_refinement 'SHELXL-97 (Sheldrick, 1997)'
_computing_structure_solution 'SHELXS-97 (Sheldrick, 1990)'
_diffrn_ambient_temperature 100(2)
_diffrn_measured_fraction_theta_full 0.998
_diffrn_measured_fraction_theta_max 0.998
_diffrn_radiation_monochromator graphite
_diffrn_radiation_source 'fine-focus sealed tube'
_diffrn_radiation_type MoK\a
_diffrn_radiation_wavelength 0.71073
_diffrn_reflns_av_R_equivalents 0.1142
_diffrn_reflns_av_sigmaI/netI 0.0621
_diffrn_reflns_limit_h_max 8
_diffrn_reflns_limit_h_min -8
_diffrn_reflns_limit_k_max 9
_diffrn_reflns_limit_k_min -11
_diffrn_reflns_limit_l_max 23
_diffrn_reflns_limit_l_min -23
_diffrn_reflns_number 7009
_diffrn_reflns_theta_full 26.49
_diffrn_reflns_theta_max 26.49
_diffrn_reflns_theta_min 2.14
_exptl_absorpt_coefficient_mu 0.080
_exptl_absorpt_correction_T_max 0.9765
_exptl_absorpt_correction_T_min 0.9390
_exptl_crystal_density_diffrn 1.229
_exptl_crystal_F_000 504
_exptl_crystal_size_max 0.80
_exptl_crystal_size_mid 0.30
_exptl_crystal_size_min 0.30
_refine_diff_density_max 0.313
_refine_diff_density_min -0.201
_refine_diff_density_rms 0.052
_refine_ls_abs_structure_details 'Flack H D (1983), Acta Cryst. A39, 876-881'
_refine_ls_abs_structure_Flack -1(2)
_refine_ls_extinction_method none
_refine_ls_goodness_of_fit_ref 1.093
_refine_ls_hydrogen_treatment mixed
_refine_ls_matrix_type full
_refine_ls_number_parameters 160
_refine_ls_number_reflns 1514
_refine_ls_number_restraints 0
_refine_ls_restrained_S_all 1.093
_refine_ls_R_factor_all 0.0493
_refine_ls_R_factor_gt 0.0451
_refine_ls_shift/su_max 0.000
_refine_ls_shift/su_mean 0.000
_refine_ls_structure_factor_coef Fsqd
_refine_ls_weighting_details 'calc w=1/[\s^2^(Fo^2^)+(0.0556P)^2^+0.2540P] where P=(Fo^2^+2Fc^2^)/3'
_refine_ls_weighting_scheme calc
_refine_ls_wR_factor_gt 0.1123
_refine_ls_wR_factor_ref 0.1144
_reflns_number_gt 1410
_reflns_number_total 1514
_reflns_threshold_expression >2sigma(I)
_cod_data_source_file ja3047975_si_002.cif
_cod_data_source_block s3585m
_cod_original_cell_volume 1255.6(4)
_cod_database_code 4118415

loop_
_symmetry_equiv_pos_as_xyz
'x, y, z'
'-x+1/2, -y, z+1/2'
'-x, y+1/2, -z+1/2'
'x+1/2, -y+1/2, -z'

loop_
_atom_site_label
_atom_site_type_symbol
_atom_site_fract_x
_atom_site_fract_y
_atom_site_fract_z
_atom_site_U_iso_or_equiv
_atom_site_adp_type
_atom_site_occupancy
_atom_site_symmetry_multiplicity
_atom_site_calc_flag
_atom_site_refinement_flags
O1 O 1.1821(2) 0.27443(19) 0.14883(9) 0.0218(4) Uani 1 1 d .
H1O H 1.291(4) 0.264(3) 0.1721(15) 0.019(7) Uiso 1 1 d .
O2 O 0.5144(3) 0.2009(2) 0.22949(9) 0.0270(4) Uani 1 1 d .
C1 C 0.6851(3) 0.2073(3) 0.22476(13) 0.0201(5) Uani 1 1 d .
C2 C 0.7801(3) 0.2843(3) 0.16439(12) 0.0182(5) Uani 1 1 d .
H2 H 0.8749 0.3509 0.1856 0.022 Uiso 1 1 calc R
C3 C 0.8892(3) 0.1812(3) 0.11385(12) 0.0179(5) Uani 1 1 d .
H3 H 0.9158 0.2422 0.0716 0.021 Uiso 1 1 calc R
C4 C 1.0871(3) 0.1378(3) 0.14139(12) 0.0189(5) Uani 1 1 d .
C5 C 1.0929(3) 0.0577(3) 0.21252(12) 0.0191(5) Uani 1 1 d .
H5A H 1.0212 -0.0334 0.2077 0.023 Uiso 1 1 calc R
H5B H 1.2246 0.0314 0.2227 0.023 Uiso 1 1 calc R
C6 C 1.0154(4) 0.1410(3) 0.27571(12) 0.0214(5) Uani 1 1 d .
H6A H 1.0594 0.2422 0.2724 0.026 Uiso 1 1 calc R
H6B H 1.0700 0.0990 0.3190 0.026 Uiso 1 1 calc R
C7 C 0.8018(3) 0.1427(3) 0.28381(12) 0.0229(5) Uani 1 1 d .
H7A H 0.7599 0.0417 0.2908 0.027 Uiso 1 1 calc R
H7B H 0.7719 0.1962 0.3275 0.027 Uiso 1 1 calc R
C8 C 0.6427(4) 0.3789(3) 0.12338(13) 0.0230(6) Uani 1 1 d .
H8A H 0.5518 0.3174 0.0990 0.035 Uiso 1 1 calc R
H8B H 0.7116 0.4370 0.0889 0.035 Uiso 1 1 calc R
H8C H 0.5765 0.4431 0.1560 0.035 Uiso 1 1 calc R
C9 C 0.7736(3) 0.0556(3) 0.08491(13) 0.0200(5) Uani 1 1 d .
C10 C 0.7105(3) -0.0612(3) 0.12542(14) 0.0231(5) Uani 1 1 d .
H10 H 0.7355 -0.0622 0.1745 0.028 Uiso 1 1 calc R
C11 C 0.6124(4) -0.1758(3) 0.09561(15) 0.0285(6) Uani 1 1 d .
H11 H 0.5749 -0.2553 0.1239 0.034 Uiso 1 1 calc R
C12 C 0.5690(4) -0.1738(3) 0.02400(16) 0.0325(7) Uani 1 1 d .
H12 H 0.5010 -0.2511 0.0033 0.039 Uiso 1 1 calc R
C13 C 0.6268(4) -0.0569(3) -0.01659(14) 0.0304(6) Uani 1 1 d .
H13 H 0.5965 -0.0537 -0.0652 0.037 Uiso 1 1 calc R
C14 C 0.7284(4) 0.0550(3) 0.01358(13) 0.0249(6) Uani 1 1 d .
H14 H 0.7682 0.1333 -0.0151 0.030 Uiso 1 1 calc R
C15 C 1.1888(3) 0.0474(3) 0.08636(13) 0.0247(6) Uani 1 1 d .
H15A H 1.1775 0.0940 0.0403 0.037 Uiso 1 1 calc R
H15B H 1.1327 -0.0492 0.0844 0.037 Uiso 1 1 calc R
H15C H 1.3214 0.0392 0.0991 0.037 Uiso 1 1 calc R

loop_
_atom_site_aniso_label
_atom_site_aniso_U_11
_atom_site_aniso_U_22
_atom_site_aniso_U_33
_atom_site_aniso_U_23
_atom_site_aniso_U_13
_atom_site_aniso_U_12
O1 0.0174(9) 0.0236(9) 0.0245(9) 0.0027(7) -0.0032(8) -0.0031(7)
O2 0.0185(9) 0.0380(11) 0.0245(9) 0.0011(8) 0.0004(8) -0.0021(8)
C1 0.0197(13) 0.0205(12) 0.0201(12) -0.0020(9) -0.0002(10) -0.0012(10)
C2 0.0157(11) 0.0195(11) 0.0194(11) -0.0008(9) -0.0001(9) -0.0009(10)
C3 0.0157(11) 0.0225(12) 0.0153(11) 0.0004(8) -0.0004(9) 0.0001(10)
C4 0.0129(11) 0.0234(12) 0.0205(11) 0.0002(9) -0.0007(10) 0.0005(10)
C5 0.0172(11) 0.0196(11) 0.0206(12) 0.0015(9) -0.0006(10) 0.0002(10)
C6 0.0210(12) 0.0261(13) 0.0170(11) 0.0020(10) -0.0037(10) 0.0008(11)
C7 0.0217(13) 0.0300(13) 0.0169(11) 0.0030(10) 0.0016(10) 0.0006(11)
C8 0.0200(13) 0.0262(13) 0.0229(12) 0.0024(10) -0.0005(10) 0.0007(11)
C9 0.0128(11) 0.0254(13) 0.0219(12) -0.0049(10) -0.0017(9) 0.0018(10)
C10 0.0165(12) 0.0263(12) 0.0265(13) 0.0006(10) -0.0052(10) 0.0019(11)
C11 0.0191(12) 0.0219(13) 0.0444(16) -0.0030(11) 0.0021(12) 0.0021(11)
C12 0.0173(13) 0.0328(15) 0.0472(17) -0.0208(13) -0.0009(12) 0.0000(11)
C13 0.0183(13) 0.0502(17) 0.0228(12) -0.0141(12) -0.0032(10) 0.0037(13)
C14 0.0177(12) 0.0344(14) 0.0226(12) -0.0047(11) 0.0014(10) 0.0027(11)
C15 0.0181(12) 0.0318(14) 0.0242(13) -0.0009(11) 0.0018(10) 0.0019(11)

loop_
_atom_type_symbol
_atom_type_description
_atom_type_scat_dispersion_real
_atom_type_scat_dispersion_imag
_atom_type_scat_source
C C 0.0033 0.0016 'International Tables Vol C Tables 4.2.6.8 and 6.1.1.4'
H H 0.0000 0.0000 'International Tables Vol C Tables 4.2.6.8 and 6.1.1.4'
O O 0.0106 0.0060 'International Tables Vol C Tables 4.2.6.8 and 6.1.1.4'

loop_
_geom_angle_atom_site_label_1
_geom_angle_atom_site_label_2
_geom_angle_atom_site_label_3
_geom_angle
C4 O1 H1O 111.2(19)
O2 C1 C2 121.7(2)
O2 C1 C7 118.2(2)
C2 C1 C7 120.0(2)
C1 C2 C8 111.7(2)
C1 C2 C3 113.7(2)
C8 C2 C3 110.86(19)
C1 C2 H2 106.7
C8 C2 H2 106.7
C3 C2 H2 106.7
C9 C3 C4 114.47(19)
C9 C3 C2 114.66(19)
C4 C3 C2 113.72(19)
C9 C3 H3 104.1
C4 C3 H3 104.1
C2 C3 H3 104.1
O1 C4 C15 108.97(19)
O1 C4 C5 108.84(18)
C15 C4 C5 109.0(2)
O1 C4 C3 103.50(17)
C15 C4 C3 110.01(19)
C5 C4 C3 116.27(19)
C6 C5 C4 115.8(2)
C6 C5 H5A 108.3
C4 C5 H5A 108.3
C6 C5 H5B 108.3
C4 C5 H5B 108.3
H5A C5 H5B 107.4
C5 C6 C7 116.3(2)
C5 C6 H6A 108.2
C7 C6 H6A 108.2
C5 C6 H6B 108.2
C7 C6 H6B 108.2
H6A C6 H6B 107.4
C1 C7 C6 118.4(2)
C1 C7 H7A 107.7
C6 C7 H7A 107.7
C1 C7 H7B 107.7
C6 C7 H7B 107.7
H7A C7 H7B 107.1
C2 C8 H8A 109.5
C2 C8 H8B 109.5
H8A C8 H8B 109.5
C2 C8 H8C 109.5
H8A C8 H8C 109.5
H8B C8 H8C 109.5
C14 C9 C10 117.2(2)
C14 C9 C3 118.5(2)
C10 C9 C3 124.2(2)
C11 C10 C9 121.7(2)
C11 C10 H10 119.2
C9 C10 H10 119.2
C10 C11 C12 119.9(3)
C10 C11 H11 120.1
C12 C11 H11 120.1
C13 C12 C11 119.1(2)
C13 C12 H12 120.5
C11 C12 H12 120.5
C14 C13 C12 120.4(3)
C14 C13 H13 119.8
C12 C13 H13 119.8
C13 C14 C9 121.7(3)
C13 C14 H14 119.2
C9 C14 H14 119.2
C4 C15 H15A 109.5
C4 C15 H15B 109.5
H15A C15 H15B 109.5
C4 C15 H15C 109.5
H15A C15 H15C 109.5
H15B C15 H15C 109.5

loop_
_geom_bond_atom_site_label_1
_geom_bond_atom_site_label_2
_geom_bond_distance
O1 C4 1.442(3)
O1 H1O 0.90(3)
O2 C1 1.223(3)
C1 C2 1.512(3)
C1 C7 1.520(3)
C2 C8 1.528(3)
C2 C3 1.562(3)
C2 H2 1.0000
C3 C9 1.528(3)
C3 C4 1.559(3)
C3 H3 1.0000
C4 C15 1.524(3)
C4 C5 1.543(3)
C5 C6 1.531(3)
C5 H5A 0.9900
C5 H5B 0.9900
C6 C7 1.532(3)
C6 H6A 0.9900
C6 H6B 0.9900
C7 H7A 0.9900
C7 H7B 0.9900
C8 H8A 0.9800
C8 H8B 0.9800
C8 H8C 0.9800
C9 C14 1.394(3)
C9 C10 1.401(4)
C10 C11 1.392(4)
C10 H10 0.9500
C11 C12 1.396(4)
C11 H11 0.9500
C12 C13 1.391(4)
C12 H12 0.9500
C13 C14 1.389(4)
C13 H13 0.9500
C14 H14 0.9500
C15 H15A 0.9800
C15 H15B 0.9800
C15 H15C 0.9800

loop_
_geom_hbond_atom_site_label_D
_geom_hbond_atom_site_label_H
_geom_hbond_atom_site_label_A
_geom_hbond_distance_DH
_geom_hbond_distance_HA
_geom_hbond_distance_DA
_geom_hbond_angle_DHA
_geom_hbond_site_symmetry_A
O1 H1O O2 0.90(3) 2.02(3) 2.905(3) 168(3) 1_655

loop_
_geom_torsion_atom_site_label_1
_geom_torsion_atom_site_label_2
_geom_torsion_atom_site_label_3
_geom_torsion_atom_site_label_4
_geom_torsion
O2 C1 C2 C8 13.7(4)
C7 C1 C2 C8 -162.8(2)
O2 C1 C2 C3 -112.7(3)
C7 C1 C2 C3 70.8(3)
C1 C2 C3 C9 53.5(3)
C8 C2 C3 C9 -73.4(3)
C1 C2 C3 C4 -80.9(2)
C8 C2 C3 C4 152.2(2)
C9 C3 C4 O1 166.30(19)
C2 C3 C4 O1 -59.2(2)
C9 C3 C4 C15 50.0(3)
C2 C3 C4 C15 -175.5(2)
C9 C3 C4 C5 -74.4(3)
C2 C3 C4 C5 60.0(3)
O1 C4 C5 C6 54.9(3)
C15 C4 C5 C6 173.7(2)
C3 C4 C5 C6 -61.4(3)
C4 C5 C6 C7 80.2(3)
O2 C1 C7 C6 175.8(2)
C2 C1 C7 C6 -7.6(4)
C5 C6 C7 C1 -60.0(3)
C4 C3 C9 C14 -115.0(2)
C2 C3 C9 C14 111.0(2)
C4 C3 C9 C10 64.4(3)
C2 C3 C9 C10 -69.6(3)
C14 C9 C10 C11 2.2(4)
C3 C9 C10 C11 -177.2(2)
C9 C10 C11 C12 -2.2(4)
C10 C11 C12 C13 0.6(4)
C11 C12 C13 C14 0.9(4)
C12 C13 C14 C9 -0.9(4)
C10 C9 C14 C13 -0.6(4)
C3 C9 C14 C13 178.8(2)
